data_7247844
loop_
_publ_author_name
'Duan, Chun-Pu'
'Ni, Ya-Lu'
'Yang, Xu-Dong'
'Huang, Jing-Yu'
'Shen, Yong-Hui'
'Gu, Xun-Gang'
'Ni, Gang'
'Ma, Miao-Lian'
'Li, Juan'
'Qin, Ling'

_publ_section_title
;
 Electrocatalytic hydrogen evolution of MOF-derived materials based on
 conjugated or unconjugated ligands
;
_journal_issue 3
_journal_name_full CrystEngComm
_journal_page_first 370
_journal_page_last 380
_journal_paper_doi 10.1039/D3CE00829K
_journal_volume 26
_journal_year 2024
_chemical_formula_moiety 'C32 H22 Co2 N4 O9 S6'
_chemical_formula_sum 'C32 H22 Co2 N4 O9 S6'
_chemical_formula_weight 916.76
_space_group_crystal_system orthorhombic
_space_group_IT_number 20
_space_group_name_Hall 'C 2c 2'
_space_group_name_H-M_alt 'C 2 2 21'
_atom_sites_solution_hydrogens geom
_atom_sites_solution_primary direct
_atom_sites_solution_secondary difmap
_audit_creation_method SHELXL-97
_audit_update_record
;
2023-10-31 deposited with the CCDC.	2023-12-11 downloaded from the CCDC.
;
_cell_angle_alpha 90.00
_cell_angle_beta 90.00
_cell_angle_gamma 90.00
_cell_formula_units_Z 4
_cell_length_a 16.8320(14)
_cell_length_b 14.5894(16)
_cell_length_c 23.725(3)
_cell_measurement_reflns_used 4714
_cell_measurement_temperature 293(2)
_cell_measurement_theta_max 25.8210
_cell_measurement_theta_min 3.6900
_cell_volume 5826.1(11)
_computing_cell_refinement 'CrysAlisPro 1.171.38.41 (Rigaku OD, 2015)'
_computing_data_collection 'CrysAlisPro 1.171.38.41 (Rigaku OD, 2015)'
_computing_data_reduction 'CrysAlisPro 1.171.38.41 (Rigaku OD, 2015)'
_computing_molecular_graphics 'Bruker SHELXTL'
_computing_publication_material 'Bruker SHELXTL'
_computing_structure_refinement 'SHELXL-2018/3 (Sheldrick, 2018)'
_computing_structure_solution 'Bruker SHELXTL'
_diffrn_ambient_temperature 293(2)
_diffrn_measured_fraction_theta_full 0.996
_diffrn_measured_fraction_theta_max 0.996
_diffrn_measurement_device_type 'Xcalibur, Eos, Gemini'
_diffrn_measurement_method 'four-circle diffractometer'
_diffrn_radiation_monochromator graphite
_diffrn_radiation_source 'fine-focus sealed tube'
_diffrn_radiation_type MoK\a
_diffrn_radiation_wavelength 0.71073
_diffrn_reflns_av_R_equivalents 0.0618
_diffrn_reflns_av_sigmaI/netI 0.0753
_diffrn_reflns_limit_h_max 19
_diffrn_reflns_limit_h_min -20
_diffrn_reflns_limit_k_max 17
_diffrn_reflns_limit_k_min -17
_diffrn_reflns_limit_l_max 27
_diffrn_reflns_limit_l_min -28
_diffrn_reflns_number 17266
_diffrn_reflns_theta_full 24.99
_diffrn_reflns_theta_max 24.99
_diffrn_reflns_theta_min 3.43
_exptl_absorpt_coefficient_mu 0.821
_exptl_crystal_colour pink
_exptl_crystal_density_diffrn 1.045
_exptl_crystal_density_method 'not measured'
_exptl_crystal_description block
_exptl_crystal_F_000 1856
_exptl_crystal_size_max 0.3
_exptl_crystal_size_mid 0.28
_exptl_crystal_size_min 0.26
_refine_diff_density_max 1.601
_refine_diff_density_min -0.735
_refine_diff_density_rms 0.171
_refine_ls_abs_structure_details 'Flack H D (1983), Acta Cryst. A39, 876-881'
_refine_ls_abs_structure_Flack 0.07(5)
_refine_ls_extinction_method none
_refine_ls_goodness_of_fit_ref 1.134
_refine_ls_hydrogen_treatment mixed
_refine_ls_matrix_type full
_refine_ls_number_parameters 241
_refine_ls_number_reflns 5117
_refine_ls_number_restraints 0
_refine_ls_restrained_S_all 1.134
_refine_ls_R_factor_all 0.1094
_refine_ls_R_factor_gt 0.0962
_refine_ls_shift/su_max 0.001
_refine_ls_shift/su_mean 0.000
_refine_ls_structure_factor_coef Fsqd
_refine_ls_weighting_details 'calc w=1/[\s^2^(Fo^2^)+(0.1624P)^2^+35.1637P] where P=(Fo^2^+2Fc^2^)/3'
_refine_ls_weighting_scheme calc
_refine_ls_wR_factor_gt 0.2823
_refine_ls_wR_factor_ref 0.2921
_reflns_number_gt 4332
_reflns_number_total 5117
_reflns_threshold_expression >2sigma(I)
_cod_data_source_file d3ce00829k2.cif
_cod_data_source_block 2269367
_cod_depositor_comments
;
The following automatic conversions were performed:

data item '_space_group_crystal_system' value 'Orthorhombic' was
changed to 'orthorhombic' in accordance with the
/home/data/users/saulius/crontab/automatic-downloads/rss-feeds/RSC/lib/dictionaries/cif_core.dic
dictionary named 'cif_core.dic' version 2.4.2 last updated on
2011-04-26.

Automatic conversion script
Id: cif_fix_values 8170 2020-07-09 18:12:32Z antanas 

 Adding full bibliography for 7247844--7247845.cif.
;
_cod_original_sg_symbol_Hall 'C 2c 2 '
_cod_original_sg_symbol_H-M ' C 2 2 21'
_cod_database_code 7247844

loop_
_symmetry_equiv_pos_as_xyz
'x, y, z'
'-x, -y, z+1/2'
'x, -y, -z'
'-x, y, -z+1/2'
'x+1/2, y+1/2, z'
'-x+1/2, -y+1/2, z+1/2'
'x+1/2, -y+1/2, -z'
'-x+1/2, y+1/2, -z+1/2'

loop_
_atom_site_label
_atom_site_type_symbol
_atom_site_fract_x
_atom_site_fract_y
_atom_site_fract_z
_atom_site_U_iso_or_equiv
_atom_site_adp_type
_atom_site_occupancy
_atom_site_symmetry_multiplicity
_atom_site_calc_flag
_atom_site_refinement_flags
_atom_site_disorder_assembly
_atom_site_disorder_group
C1 C 0.9006(7) 0.3148(10) 0.8737(5) 0.060(3) Uani 1 1 d . . .
H1 H 0.8751 0.3451 0.8443 0.072 Uiso 1 1 calc R . .
C2 C 0.8546(8) 0.2626(11) 0.9122(6) 0.071(4) Uani 1 1 d . . .
H2 H 0.7998 0.2585 0.9078 0.085 Uiso 1 1 calc R . .
C3 C 0.8910(8) 0.2188(9) 0.9555(5) 0.056(3) Uani 1 1 d . . .
C4 C 0.9709(9) 0.2233(10) 0.9583(6) 0.070(4) Uani 1 1 d . . .
H4 H 0.9979 0.1915 0.9864 0.084 Uiso 1 1 calc R . .
C5 C 1.0114(7) 0.2732(8) 0.9209(5) 0.053(3) Uani 1 1 d . . .
H5 H 1.0664 0.2748 0.9245 0.064 Uiso 1 1 calc R . .
C6 C 0.6814(7) 0.1024(9) 0.9515(4) 0.051(3) Uani 1 1 d . . .
C7 C 0.7261(8) 0.0485(10) 0.9143(6) 0.061(3) Uani 1 1 d . . .
H7 H 0.7811 0.0537 0.9127 0.074 Uiso 1 1 calc R . .
C8 C 0.6869(6) -0.0107(8) 0.8810(5) 0.047(3) Uani 1 1 d . . .
H8 H 0.7167 -0.0468 0.8566 0.056 Uiso 1 1 calc R . .
C9 C 0.5681(7) 0.0313(8) 0.9176(5) 0.051(3) Uani 1 1 d . . .
H9 H 0.5131 0.0249 0.9189 0.061 Uiso 1 1 calc R . .
C10 C 0.6004(7) 0.0913(10) 0.9521(5) 0.059(3) Uani 1 1 d . . .
H10 H 0.5689 0.1257 0.9764 0.071 Uiso 1 1 calc R . .
C11 C 1.1630(6) 0.2451(8) 0.7920(4) 0.041(2) Uani 1 1 d . . .
C12 C 1.2373(6) 0.1907(7) 0.8048(5) 0.041(2) Uani 1 1 d . . .
C13 C 1.2861(8) 0.2025(12) 0.8464(6) 0.074(4) Uani 1 1 d . . .
H13 H 1.2785 0.2457 0.8747 0.089 Uiso 1 1 calc R . .
C14 C 1.3511(8) 0.1439(9) 0.8443(6) 0.064(4) Uani 1 1 d . . .
H14 H 1.3927 0.1457 0.8701 0.077 Uiso 1 1 calc R . .
C15 C 1.3477(6) 0.0847(6) 0.8017(4) 0.041(2) Uani 1 1 d . . .
C16 C 1.4029(6) 0.0085(7) 0.7847(5) 0.042(2) Uani 1 1 d . . .
Co1 Co 1.04880(6) 0.39731(8) 0.81766(5) 0.0299(4) Uani 1 1 d . . .
N1 N 0.9784(5) 0.3215(6) 0.8783(4) 0.041(2) Uani 1 1 d . . .
N2 N 0.6074(5) -0.0213(5) 0.8808(4) 0.0382(19) Uani 1 1 d . . .
O1 O 1.1410(4) 0.3032(4) 0.8269(3) 0.0405(16) Uani 1 1 d . . .
O2 O 1.1273(5) 0.2220(6) 0.7471(4) 0.064(3) Uani 1 1 d . . .
O3 O 1.4625(4) -0.0027(5) 0.8162(3) 0.0454(17) Uani 1 1 d . . .
O4 O 1.3825(4) -0.0343(5) 0.7422(3) 0.0407(17) Uani 1 1 d . . .
O5 O 1.0000 0.3178(6) 0.7500 0.0287(19) Uani 1 2 d S . .
H5A H 1.0198 0.3356 0.7189 0.043 Uiso 0.50 1 d PR . .
H5B H 1.0110 0.2616 0.7551 0.043 Uiso 0.50 1 d PR . .
S1 S 0.8395(3) 0.1540(3) 1.00684(15) 0.0852(14) Uani 1 1 d . . .
S2 S 0.7231(3) 0.1865(3) 0.99876(16) 0.0813(13) Uani 1 1 d . . .
S3 S 1.26497(15) 0.1054(2) 0.76192(12) 0.0473(7) Uani 1 1 d . . .

loop_
_atom_site_aniso_label
_atom_site_aniso_U_11
_atom_site_aniso_U_22
_atom_site_aniso_U_33
_atom_site_aniso_U_23
_atom_site_aniso_U_13
_atom_site_aniso_U_12
C1 0.034(6) 0.088(10) 0.057(7) 0.016(7) -0.006(5) -0.009(6)
C2 0.040(7) 0.106(12) 0.067(9) 0.005(8) 0.002(6) -0.029(8)
C3 0.058(7) 0.076(8) 0.035(6) 0.009(6) -0.005(5) -0.034(7)
C4 0.067(9) 0.086(10) 0.058(8) 0.022(7) -0.022(6) -0.011(8)
C5 0.039(6) 0.061(7) 0.059(7) 0.002(6) -0.014(5) -0.010(6)
C6 0.067(7) 0.045(6) 0.040(6) -0.003(5) 0.009(5) -0.020(6)
C7 0.036(6) 0.073(9) 0.075(8) -0.004(7) 0.002(6) -0.018(6)
C8 0.040(6) 0.040(6) 0.060(7) -0.012(5) -0.002(5) -0.006(5)
C9 0.038(6) 0.060(7) 0.054(6) -0.005(6) 0.004(5) 0.001(5)
C10 0.049(7) 0.070(8) 0.058(7) -0.021(7) 0.010(5) -0.003(7)
C11 0.030(5) 0.046(6) 0.049(6) -0.003(5) -0.007(4) 0.006(5)
C12 0.032(5) 0.032(5) 0.057(7) -0.005(5) -0.003(4) 0.014(4)
C13 0.058(8) 0.107(12) 0.056(8) -0.030(8) -0.019(6) 0.034(8)
C14 0.058(8) 0.058(7) 0.078(8) -0.030(7) -0.030(7) 0.032(7)
C15 0.037(5) 0.028(5) 0.057(6) -0.009(4) -0.006(4) 0.022(4)
C16 0.025(5) 0.040(6) 0.061(7) 0.001(5) -0.003(4) 0.014(5)
Co1 0.0162(5) 0.0277(6) 0.0457(7) -0.0001(5) -0.0018(5) 0.0044(5)
N1 0.035(5) 0.046(5) 0.043(5) 0.008(4) -0.002(4) -0.002(4)
N2 0.024(4) 0.030(4) 0.060(5) -0.001(4) 0.002(4) 0.003(3)
O1 0.035(4) 0.033(3) 0.053(4) -0.008(3) -0.002(3) 0.012(3)
O2 0.052(5) 0.076(6) 0.065(5) -0.024(5) -0.024(4) 0.039(5)
O3 0.038(4) 0.039(4) 0.059(4) -0.013(3) -0.012(4) 0.022(3)
O4 0.025(3) 0.038(4) 0.059(4) -0.014(3) -0.009(3) 0.012(3)
O5 0.020(4) 0.019(4) 0.047(5) 0.000 -0.001(4) 0.000
S1 0.090(3) 0.117(3) 0.0490(19) 0.019(2) -0.0132(17) -0.057(3)
S2 0.088(3) 0.097(3) 0.0587(19) -0.032(2) 0.0260(19) -0.052(2)
S3 0.0331(12) 0.0496(15) 0.0593(16) -0.0165(14) -0.0134(11) 0.0232(13)

loop_
_atom_type_symbol
_atom_type_description
_atom_type_scat_dispersion_real
_atom_type_scat_dispersion_imag
_atom_type_scat_source
C C 0.0033 0.0016 'International Tables Vol C Tables 4.2.6.8 and 6.1.1.4'
Co Co 0.3494 0.9721 'International Tables Vol C Tables 4.2.6.8 and 6.1.1.4'
N N 0.0061 0.0033 'International Tables Vol C Tables 4.2.6.8 and 6.1.1.4'
O O 0.0106 0.0060 'International Tables Vol C Tables 4.2.6.8 and 6.1.1.4'
S S 0.1246 0.1234 'International Tables Vol C Tables 4.2.6.8 and 6.1.1.4'
H H 0.0000 0.0000 'International Tables Vol C Tables 4.2.6.8 and 6.1.1.4'

loop_
_geom_angle_atom_site_label_1
_geom_angle_atom_site_label_2
_geom_angle_atom_site_label_3
_geom_angle
_geom_angle_site_symmetry_1
_geom_angle_site_symmetry_3
_geom_angle_publ_flag
N1 C1 C2 121.9(12) . . ?
N1 C1 H1 119.0 . . ?
C2 C1 H1 119.0 . . ?
C3 C2 C1 119.6(12) . . ?
C3 C2 H2 120.2 . . ?
C1 C2 H2 120.2 . . ?
C4 C3 C2 117.7(11) . . ?
C4 C3 S1 118.8(10) . . ?
C2 C3 S1 123.5(10) . . ?
C5 C4 C3 120.2(12) . . ?
C5 C4 H4 119.9 . . ?
C3 C4 H4 119.9 . . ?
C4 C5 N1 124.9(11) . . ?
C4 C5 H5 117.5 . . ?
N1 C5 H5 117.5 . . ?
C10 C6 C7 118.3(11) . . ?
C10 C6 S2 117.4(10) . . ?
C7 C6 S2 124.3(9) . . ?
C8 C7 C6 117.9(11) . . ?
C8 C7 H7 121.0 . . ?
C6 C7 H7 121.0 . . ?
C7 C8 N2 124.3(11) . . ?
C7 C8 H8 117.8 . . ?
N2 C8 H8 117.8 . . ?
C10 C9 N2 125.6(11) . . ?
C10 C9 H9 117.2 . . ?
N2 C9 H9 117.2 . . ?
C9 C10 C6 118.8(11) . . ?
C9 C10 H10 120.6 . . ?
C6 C10 H10 120.6 . . ?
O1 C11 O2 126.9(10) . . ?
O1 C11 C12 118.1(9) . . ?
O2 C11 C12 114.9(9) . . ?
C13 C12 C11 127.5(11) . . ?
C13 C12 S3 112.6(9) . . ?
C11 C12 S3 119.9(8) . . ?
C12 C13 C14 113.0(12) . . ?
C12 C13 H13 123.5 . . ?
C14 C13 H13 123.5 . . ?
C15 C14 C13 113.1(11) . . ?
C15 C14 H14 123.4 . . ?
C13 C14 H14 123.4 . . ?
C14 C15 C16 131.0(10) . . ?
C14 C15 S3 109.9(7) . . ?
C16 C15 S3 119.1(8) . . ?
O4 C16 O3 129.8(9) . . ?
O4 C16 C15 114.9(9) . . ?
O3 C16 C15 115.3(10) . . ?
O3 Co1 O1 173.8(3) 5_455 . ?
O3 Co1 O4 92.3(3) 5_455 8_756 ?
O1 Co1 O4 88.5(3) . 8_756 ?
O3 Co1 O5 95.8(2) 5_455 . ?
O1 Co1 O5 90.4(2) . . ?
O4 Co1 O5 87.8(2) 8_756 . ?
O3 Co1 N2 86.8(3) 5_455 5 ?
O1 Co1 N2 87.1(3) . 5 ?
O4 Co1 N2 87.5(3) 8_756 5 ?
O5 Co1 N2 174.7(2) . 5 ?
O3 Co1 N1 89.3(3) 5_455 . ?
O1 Co1 N1 90.1(3) . . ?
O4 Co1 N1 177.9(3) 8_756 . ?
O5 Co1 N1 90.6(3) . . ?
N2 Co1 N1 94.0(3) 5 . ?
C1 N1 C5 115.5(10) . . ?
C1 N1 Co1 121.7(8) . . ?
C5 N1 Co1 122.6(7) . . ?
C9 N2 C8 115.0(10) . . ?
C9 N2 Co1 123.0(7) . 5_445 ?
C8 N2 Co1 121.5(7) . 5_445 ?
C11 O1 Co1 127.1(6) . . ?
C16 O3 Co1 131.5(7) . 5_545 ?
C16 O4 Co1 130.1(6) . 8_746 ?
Co1 O5 Co1 114.5(4) . 4_756 ?
Co1 O5 H5A 109.5 . . ?
Co1 O5 H5A 48.3 4_756 . ?
Co1 O5 H5B 109.4 . . ?
Co1 O5 H5B 135.4 4_756 . ?
H5A O5 H5B 109.5 . . ?
C3 S1 S2 106.5(5) . . ?
C6 S2 S1 106.0(5) . . ?
C12 S3 C15 91.3(5) . . ?

loop_
_geom_bond_atom_site_label_1
_geom_bond_atom_site_label_2
_geom_bond_distance
_geom_bond_site_symmetry_2
_geom_bond_publ_flag
C1 N1 1.318(14) . ?
C1 C2 1.420(18) . ?
C1 H1 0.9300 . ?
C2 C3 1.356(19) . ?
C2 H2 0.9300 . ?
C3 C4 1.349(19) . ?
C3 S1 1.768(11) . ?
C4 C5 1.334(18) . ?
C4 H4 0.9300 . ?
C5 N1 1.352(14) . ?
C5 H5 0.9300 . ?
C6 C10 1.373(17) . ?
C6 C7 1.400(18) . ?
C6 S2 1.805(11) . ?
C7 C8 1.343(17) . ?
C7 H7 0.9300 . ?
C8 N2 1.347(13) . ?
C8 H8 0.9300 . ?
C9 C10 1.317(17) . ?
C9 N2 1.338(14) . ?
C9 H9 0.9300 . ?
C10 H10 0.9300 . ?
C11 O1 1.241(12) . ?
C11 O2 1.268(13) . ?
C11 C12 1.512(14) . ?
C12 C13 1.296(16) . ?
C12 S3 1.675(10) . ?
C13 C14 1.389(17) . ?
C13 H13 0.9300 . ?
C14 C15 1.332(15) . ?
C14 H14 0.9300 . ?
C15 C16 1.505(13) . ?
C15 S3 1.708(10) . ?
C16 O4 1.234(13) . ?
C16 O3 1.262(12) . ?
Co1 O3 2.059(6) 5_455 ?
Co1 O1 2.083(6) . ?
Co1 O4 2.085(7) 8_756 ?
Co1 O5 2.144(5) . ?
Co1 N2 2.151(9) 5 ?
Co1 N1 2.167(9) . ?
N2 Co1 2.151(9) 5_445 ?
O3 Co1 2.059(6) 5_545 ?
O4 Co1 2.085(7) 8_746 ?
O5 Co1 2.144(5) 4_756 ?
O5 H5A 0.8501 . ?
O5 H5B 0.8499 . ?
S1 S2 2.024(7) . ?

loop_
_geom_torsion_atom_site_label_1
_geom_torsion_atom_site_label_2
_geom_torsion_atom_site_label_3
_geom_torsion_atom_site_label_4
_geom_torsion
_geom_torsion_site_symmetry_1
_geom_torsion_site_symmetry_2
_geom_torsion_site_symmetry_3
_geom_torsion_site_symmetry_4
_geom_torsion_publ_flag
N1 C1 C2 C3 1(2) . . . . ?
C1 C2 C3 C4 -3(2) . . . . ?
C1 C2 C3 S1 178.6(11) . . . . ?
C2 C3 C4 C5 3(2) . . . . ?
S1 C3 C4 C5 -178.6(11) . . . . ?
C3 C4 C5 N1 0(2) . . . . ?
C10 C6 C7 C8 0.3(19) . . . . ?
S2 C6 C7 C8 -179.3(10) . . . . ?
C6 C7 C8 N2 1(2) . . . . ?
N2 C9 C10 C6 0(2) . . . . ?
C7 C6 C10 C9 0(2) . . . . ?
S2 C6 C10 C9 179.2(10) . . . . ?
O1 C11 C12 C13 -7(2) . . . . ?
O2 C11 C12 C13 177.1(15) . . . . ?
O1 C11 C12 S3 174.7(8) . . . . ?
O2 C11 C12 S3 -1.7(14) . . . . ?
C11 C12 C13 C14 -176.7(12) . . . . ?
S3 C12 C13 C14 2.2(19) . . . . ?
C12 C13 C14 C15 -3(2) . . . . ?
C13 C14 C15 C16 -178.0(13) . . . . ?
C13 C14 C15 S3 2.6(16) . . . . ?
C14 C15 C16 O4 -179.8(13) . . . . ?
S3 C15 C16 O4 -0.5(14) . . . . ?
C14 C15 C16 O3 0.9(19) . . . . ?
S3 C15 C16 O3 -179.8(8) . . . . ?
C2 C1 N1 C5 2(2) . . . . ?
C2 C1 N1 Co1 177.9(11) . . . . ?
C4 C5 N1 C1 -2.2(19) . . . . ?
C4 C5 N1 Co1 -178.0(11) . . . . ?
O3 Co1 N1 C1 40.9(11) 5_455 . . . ?
O1 Co1 N1 C1 -145.3(11) . . . . ?
O4 Co1 N1 C1 -98(8) 8_756 . . . ?
O5 Co1 N1 C1 -54.9(10) . . . . ?
N2 Co1 N1 C1 127.6(11) 5 . . . ?
O3 Co1 N1 C5 -143.6(9) 5_455 . . . ?
O1 Co1 N1 C5 30.2(9) . . . . ?
O4 Co1 N1 C5 78(8) 8_756 . . . ?
O5 Co1 N1 C5 120.6(9) . . . . ?
N2 Co1 N1 C5 -56.9(9) 5 . . . ?
C10 C9 N2 C8 1.0(18) . . . . ?
C10 C9 N2 Co1 -170.6(10) . . . 5_445 ?
C7 C8 N2 C9 -1.2(18) . . . . ?
C7 C8 N2 Co1 170.6(10) . . . 5_445 ?
O2 C11 O1 Co1 -10.9(17) . . . . ?
C12 C11 O1 Co1 173.3(7) . . . . ?
O3 Co1 O1 C11 -167(3) 5_455 . . . ?
O4 Co1 O1 C11 -69.7(9) 8_756 . . . ?
O5 Co1 O1 C11 18.1(9) . . . . ?
N2 Co1 O1 C11 -157.2(9) 5 . . . ?
N1 Co1 O1 C11 108.7(9) . . . . ?
O4 C16 O3 Co1 -6.5(19) . . . 5_545 ?
C15 C16 O3 Co1 172.7(7) . . . 5_545 ?
O3 C16 O4 Co1 -29.7(18) . . . 8_746 ?
C15 C16 O4 Co1 151.2(7) . . . 8_746 ?
O3 Co1 O5 Co1 38.6(2) 5_455 . . 4_756 ?
O1 Co1 O5 Co1 -142.0(2) . . . 4_756 ?
O4 Co1 O5 Co1 -53.54(19) 8_756 . . 4_756 ?
N2 Co1 O5 Co1 -80(3) 5 . . 4_756 ?
N1 Co1 O5 Co1 127.9(2) . . . 4_756 ?
C4 C3 S1 S2 167.9(11) . . . . ?
C2 C3 S1 S2 -13.9(14) . . . . ?
C10 C6 S2 S1 160.7(10) . . . . ?
C7 C6 S2 S1 -19.7(12) . . . . ?
C3 S1 S2 C6 93.0(6) . . . . ?
C13 C12 S3 C15 -0.6(12) . . . . ?
C11 C12 S3 C15 178.4(9) . . . . ?
C14 C15 S3 C12 -1.2(11) . . . . ?
C16 C15 S3 C12 179.3(9) . . . . ?
